data_7232432
loop_
_publ_author_name
'Dar, Tawseef Ahmad'
'Uprety, Bhawna'
'Sankar, Muniappan'
'Maurya, Mannar R.'

_publ_section_title
;
 Robust and electron deficient oxidovanadium(iv) porphyrin catalysts for
 selective epoxidation and oxidative bromination reactions in aqueous
 media
;
_journal_issue 7
_journal_name_full 'Green Chemistry'
_journal_page_first 1757
_journal_paper_doi 10.1039/C8GC03909G
_journal_volume 21
_journal_year 2019
_chemical_formula_sum 'C27.5 H22 N3 O5 V0.5'
_chemical_formula_weight 499.95
_space_group_IT_number 56
_space_group_name_Hall '-P 2ab 2ac'
_space_group_name_H-M_alt 'P c c n'
_symmetry_cell_setting orthorhombic
_symmetry_space_group_name_Hall '-P 2ab 2ac'
_symmetry_space_group_name_H-M 'P c c n'
_atom_sites_solution_hydrogens geom
_atom_sites_solution_primary direct
_atom_sites_solution_secondary difmap
_audit_creation_method SHELXL-97
_audit_update_record
;
2018-08-14 deposited with the CCDC.    2019-02-19 downloaded from the CCDC.
;
_cell_angle_alpha 90.000(5)
_cell_angle_beta 90.000(5)
_cell_angle_gamma 90.000(5)
_cell_formula_units_Z 8
_cell_length_a 13.829(5)
_cell_length_b 14.439(5)
_cell_length_c 26.153(5)
_cell_measurement_temperature 293(2)
_cell_measurement_theta_max 28.362
_cell_measurement_theta_min 2.1
_cell_volume 5222(3)
_computing_cell_refinement 'Bruker Kappa Apex'
_computing_data_collection 'Bruker Kappa Apex'
_computing_data_reduction 'Bruker SAINT'
_computing_molecular_graphics 'Bruker SHELXTL'
_computing_publication_material 'Bruker SHELXTL'
_computing_structure_refinement 'SHELXL-97 (Sheldrick, 1997)'
_computing_structure_solution 'Bruker SAINT'
_diffrn_ambient_temperature 293(2)
_diffrn_measured_fraction_theta_full 0.989
_diffrn_measured_fraction_theta_max 0.989
_diffrn_measurement_device_type 'CCD area detector'
_diffrn_measurement_method 'phi omega scans'
_diffrn_radiation_monochromator graphite
_diffrn_radiation_source 'fine-focus sealed tube'
_diffrn_radiation_type MoK\a
_diffrn_radiation_wavelength 0.71073
_diffrn_reflns_av_R_equivalents 0.0596
_diffrn_reflns_av_sigmaI/netI 0.0456
_diffrn_reflns_limit_h_max 18
_diffrn_reflns_limit_h_min -17
_diffrn_reflns_limit_k_max 19
_diffrn_reflns_limit_k_min -15
_diffrn_reflns_limit_l_max 34
_diffrn_reflns_limit_l_min -34
_diffrn_reflns_number 57295
_diffrn_reflns_theta_full 28.38
_diffrn_reflns_theta_max 28.38
_diffrn_reflns_theta_min 1.56
_exptl_absorpt_coefficient_mu 0.253
_exptl_absorpt_correction_T_max 0.444
_exptl_absorpt_correction_T_min 0.427
_exptl_absorpt_correction_type multi-scane
_exptl_absorpt_process_details '(SADABS; Brucker, 2000)'
_exptl_crystal_colour green
_exptl_crystal_density_diffrn 1.272
_exptl_crystal_density_method 'not measured'
_exptl_crystal_description 'square shaped'
_exptl_crystal_F_000 2076
_exptl_crystal_recrystallization_method 'Re-crystallisation from solvent: Dichloromethane, Acetonitrile and Methanol'
_exptl_crystal_size_max 0.1
_exptl_crystal_size_mid 0.1
_exptl_crystal_size_min 0.1
_refine_diff_density_max 5.504
_refine_diff_density_min -2.157
_refine_diff_density_rms 0.326
_refine_ls_extinction_method none
_refine_ls_goodness_of_fit_ref 2.181
_refine_ls_hydrogen_treatment mixed
_refine_ls_matrix_type full
_refine_ls_number_parameters 333
_refine_ls_number_reflns 6490
_refine_ls_number_restraints 0
_refine_ls_restrained_S_all 2.181
_refine_ls_R_factor_all 0.2466
_refine_ls_R_factor_gt 0.1927
_refine_ls_shift/su_max 1.776
_refine_ls_shift/su_mean 0.021
_refine_ls_structure_factor_coef Fsqd
_refine_ls_weighting_details 'calc w=1/[\s^2^(Fo^2^)+(0.2000P)^2^+0.0000P] where P=(Fo^2^+2Fc^2^)/3'
_refine_ls_weighting_scheme calc
_refine_ls_wR_factor_gt 0.5193
_refine_ls_wR_factor_ref 0.5556
_reflns_number_gt 3816
_reflns_number_total 6490
_reflns_threshold_expression >2sigma(I)
_cod_data_source_file c8gc03909g2.cif
_cod_data_source_block ups2724ms_tw_vttp_br_0m
_cod_depositor_comments
;
The following automatic conversions were performed:

'_symmetry_cell_setting' value 'Orthorhombic' changed to
'orthorhombic' according to
/home/data/users/saulius/crontab/automatic-downloads/rss-feeds/RSC/lib/dictionaries/cif_core.dic
dictionary named 'cif_core.dic' version 2.4.2 from 2011-04-26.

Automatic conversion script
Id: cif_fix_values 4973 2017-02-22 13:04:09Z antanas 

 Adding full bibliography for 7232431--7232432.cif.
;
_cod_original_sg_symbol_H-M pccn
_cod_original_formula_sum 'C27.50 H22 N3 O5 V0.50'
_cod_database_code 7232432

loop_
_symmetry_equiv_pos_as_xyz
'x, y, z'
'-x+1/2, -y+1/2, z'
'x+1/2, -y, -z+1/2'
'-x, y+1/2, -z+1/2'
'-x, -y, -z'
'x-1/2, y-1/2, -z'
'-x-1/2, y, z-1/2'
'x, -y-1/2, z-1/2'

loop_
_atom_site_label
_atom_site_type_symbol
_atom_site_fract_x
_atom_site_fract_y
_atom_site_fract_z
_atom_site_U_iso_or_equiv
_atom_site_adp_type
_atom_site_occupancy
_atom_site_symmetry_multiplicity
_atom_site_calc_flag
_atom_site_refinement_flags
V001 V 0.2500 0.2500 0.14841(7) 0.0347(6) Uani 1 2 d S
N102 N 0.2206(4) 0.3860(4) 0.12764(19) 0.0257(12) Uani 1 1 d .
O003 O 0.5842(5) 0.6958(4) 0.0481(2) 0.0625(18) Uani 1 1 d .
N101 N 0.1072(4) 0.2203(4) 0.1293(2) 0.0264(12) Uani 1 1 d .
O005 O 0.4983(5) 0.7125(4) 0.2229(2) 0.0595(18) Uani 1 1 d .
O006 O -0.2260(4) 0.4943(5) 0.2259(2) 0.064(2) Uani 1 1 d .
C202 C 0.0413(4) 0.3788(5) 0.1276(2) 0.0278(15) Uani 1 1 d .
C201 C 0.0331(5) 0.2840(5) 0.1281(2) 0.0291(15) Uani 1 1 d .
O601 O -0.2037(5) 0.5890(5) 0.0519(2) 0.067(2) Uani 1 1 d .
C010 C 0.2842(5) 0.4572(5) 0.1267(2) 0.0292(15) Uani 1 1 d .
C011 C 0.1296(5) 0.4268(5) 0.1262(2) 0.0295(15) Uani 1 1 d .
C012 C 0.0647(5) 0.1348(5) 0.1288(2) 0.0268(14) Uani 1 1 d .
C013 C 0.3855(5) 0.4489(5) 0.1284(2) 0.0278(15) Uani 1 1 d .
C014 C -0.0991(5) 0.4403(5) 0.1756(3) 0.0365(17) Uani 1 1 d .
H014 H -0.0765 0.4078 0.2039 0.044 Uiso 1 1 calc R
C015 C 0.4465(5) 0.5859(5) 0.1746(3) 0.0363(17) Uani 1 1 d .
H015 H 0.4154 0.5626 0.2034 0.044 Uiso 1 1 calc R
O016 O 0.2500 0.2500 0.2087(3) 0.0443(19) Uani 1 2 d S
C017 C 0.4436(5) 0.5391(5) 0.1314(2) 0.0287(15) Uani 1 1 d .
C018 C 0.4977(5) 0.6736(6) 0.1777(3) 0.0392(17) Uani 1 1 d .
C019 C 0.4881(5) 0.5707(5) 0.0861(3) 0.0376(17) Uani 1 1 d .
H019 H 0.4854 0.5369 0.0558 0.045 Uiso 1 1 calc R
C020 C -0.0499(5) 0.4360(5) 0.1302(3) 0.0338(16) Uani 1 1 d .
C021 C 0.1384(5) 0.5262(5) 0.1244(3) 0.0398(18) Uani 1 1 d .
H021 H 0.0880 0.5688 0.1232 0.048 Uiso 1 1 calc R
C023 C -0.0814(5) 0.4833(5) 0.0887(3) 0.0366(17) Uani 1 1 d .
H023 H -0.0466 0.4807 0.0583 0.044 Uiso 1 1 calc R
C024 C 0.5371(5) 0.6565(5) 0.0892(3) 0.0375(17) Uani 1 1 d .
C025 C 0.2356(5) 0.5458(5) 0.1246(3) 0.0408(19) Uani 1 1 d .
H025 H 0.2642 0.6041 0.1235 0.049 Uiso 1 1 calc R
C026 C -0.0391(5) 0.1456(5) 0.1272(3) 0.0376(17) Uani 1 1 d .
H026 H -0.0843 0.0980 0.1263 0.045 Uiso 1 1 calc R
C027 C -0.2164(5) 0.5409(6) 0.1377(3) 0.0420(19) Uani 1 1 d .
H027 H -0.2724 0.5762 0.1400 0.050 Uiso 1 1 calc R
C028 C 0.5424(5) 0.7067(5) 0.1343(3) 0.0373(17) Uani 1 1 d .
H028 H 0.5760 0.7625 0.1353 0.045 Uiso 1 1 calc R
C029 C -0.0583(5) 0.2347(5) 0.1273(3) 0.0398(18) Uani 1 1 d .
H029 H -0.1195 0.2614 0.1269 0.048 Uiso 1 1 calc R
C030 C -0.1655(6) 0.5360(5) 0.0914(3) 0.0420(19) Uani 1 1 d .
C031 C -0.1830(5) 0.4933(6) 0.1793(3) 0.0418(19) Uani 1 1 d .
N032 N -0.2500 0.2500 0.3327(12) 0.155(11) Uani 1 2 d S
C034 C 0.5842(8) 0.6465(8) 0.0006(3) 0.072(3) Uani 1 1 d .
H03A H 0.6138 0.5870 0.0053 0.108 Uiso 1 1 calc R
H03B H 0.6199 0.6810 -0.0244 0.108 Uiso 1 1 calc R
H03C H 0.5188 0.6384 -0.0109 0.108 Uiso 1 1 calc R
C035 C 0.5416(8) 0.8036(7) 0.2281(4) 0.069(3) Uani 1 1 d .
H03D H 0.5148 0.8444 0.2029 0.103 Uiso 1 1 calc R
H03E H 0.6102 0.7990 0.2234 0.103 Uiso 1 1 calc R
H03F H 0.5283 0.8275 0.2617 0.103 Uiso 1 1 calc R
C036 C -0.3111(7) 0.5470(8) 0.2330(3) 0.063(3) Uani 1 1 d .
H03G H -0.2974 0.6112 0.2267 0.095 Uiso 1 1 calc R
H03H H -0.3338 0.5395 0.2674 0.095 Uiso 1 1 calc R
H03I H -0.3599 0.5262 0.2096 0.095 Uiso 1 1 calc R
C037 C -0.1501(8) 0.5943(9) 0.0063(4) 0.081(3) Uani 1 1 d .
H03J H -0.0911 0.6275 0.0124 0.121 Uiso 1 1 calc R
H03K H -0.1874 0.6260 -0.0192 0.121 Uiso 1 1 calc R
H03L H -0.1353 0.5329 -0.0054 0.121 Uiso 1 1 calc R
C038 C -0.2500 0.2500 0.2918(14) 0.110(8) Uani 1 2 d S
C040 C -0.2500 0.2500 0.2430(16) 0.170(15) Uani 1 2 d S
N7 N 0.2500 0.2500 0.1059(9) 0.25(3) Uani 1 2 d S
O65 O -0.2500 0.2500 0.2117(16) 1.14(19) Uani 1 2 d S
C802 C 0.2500 0.2500 0.089(3) 1.4(3) Uani 1 2 d S

loop_
_atom_site_aniso_label
_atom_site_aniso_U_11
_atom_site_aniso_U_22
_atom_site_aniso_U_33
_atom_site_aniso_U_23
_atom_site_aniso_U_13
_atom_site_aniso_U_12
V001 0.0361(10) 0.0329(11) 0.0351(12) 0.000 0.000 0.0003(7)
N102 0.029(3) 0.029(3) 0.019(3) -0.004(2) 0.000(2) 0.000(2)
O003 0.083(4) 0.064(4) 0.041(3) 0.007(3) 0.011(3) -0.037(3)
N101 0.026(3) 0.029(3) 0.025(3) 0.000(2) 0.000(2) 0.000(2)
O005 0.088(5) 0.048(4) 0.042(3) -0.017(3) 0.002(3) -0.032(3)
O006 0.055(4) 0.099(5) 0.038(3) 0.004(3) 0.010(3) 0.042(3)
C202 0.027(3) 0.029(4) 0.028(3) -0.002(3) 0.003(2) 0.003(3)
C201 0.028(3) 0.034(4) 0.025(3) 0.000(3) 0.001(2) 0.005(3)
O601 0.065(4) 0.091(5) 0.046(4) 0.019(3) -0.003(3) 0.039(4)
C010 0.037(4) 0.025(4) 0.026(4) 0.002(3) 0.000(3) 0.002(3)
C011 0.032(3) 0.024(4) 0.033(4) -0.001(3) -0.003(3) 0.005(3)
C012 0.027(3) 0.029(4) 0.025(3) 0.000(3) 0.003(2) -0.002(3)
C013 0.028(3) 0.029(4) 0.027(3) 0.003(3) -0.002(2) -0.003(3)
C014 0.038(4) 0.040(4) 0.032(4) 0.000(3) -0.006(3) 0.010(3)
C015 0.050(4) 0.029(4) 0.031(4) 0.007(3) -0.002(3) -0.012(3)
O016 0.049(4) 0.043(4) 0.041(5) 0.000 0.000 0.004(3)
C017 0.031(3) 0.021(3) 0.034(4) 0.005(3) 0.000(3) -0.004(3)
C018 0.042(4) 0.040(4) 0.035(4) -0.003(3) 0.002(3) -0.005(3)
C019 0.049(4) 0.035(4) 0.028(3) 0.001(3) 0.003(3) -0.011(3)
C020 0.027(3) 0.035(4) 0.040(4) -0.003(3) -0.005(3) -0.001(3)
C021 0.033(4) 0.034(4) 0.052(5) -0.003(3) -0.009(3) 0.008(3)
C023 0.039(4) 0.042(4) 0.029(4) -0.001(3) -0.003(3) 0.006(3)
C024 0.044(4) 0.040(4) 0.028(4) 0.008(3) 0.003(3) -0.011(3)
C025 0.038(4) 0.026(4) 0.059(5) 0.006(3) -0.001(3) -0.007(3)
C026 0.029(3) 0.033(4) 0.051(5) -0.006(3) 0.005(3) -0.006(3)
C027 0.033(4) 0.047(5) 0.046(4) -0.003(4) -0.009(3) 0.018(3)
C028 0.041(4) 0.030(4) 0.042(4) 0.004(3) -0.006(3) -0.013(3)
C029 0.024(3) 0.041(5) 0.054(5) -0.006(3) -0.003(3) -0.003(3)
C030 0.052(4) 0.039(4) 0.035(4) 0.004(3) -0.014(3) 0.016(4)
C031 0.033(4) 0.056(5) 0.036(4) -0.005(4) 0.002(3) 0.007(3)
N032 0.29(4) 0.035(9) 0.14(2) 0.000 0.000 -0.017(11)
C034 0.086(7) 0.089(8) 0.042(5) 0.019(5) 0.022(5) -0.008(6)
C035 0.091(7) 0.052(6) 0.063(6) -0.022(5) -0.006(5) -0.026(5)
C036 0.048(5) 0.087(7) 0.054(5) -0.004(5) 0.005(4) 0.029(5)
C037 0.087(7) 0.103(9) 0.053(6) 0.002(6) -0.021(5) 0.041(7)
C038 0.16(2) 0.059(12) 0.11(2) 0.000 0.000 -0.023(12)
C040 0.14(2) 0.24(4) 0.13(3) 0.000 0.000 -0.12(2)
N7 0.59(9) 0.099(17) 0.070(14) 0.000 0.000 -0.09(3)
O65 1.3(3) 2.0(4) 0.07(3) 0.000 0.000 -1.0(2)
C802 2.0(4) 2.0(4) 0.28(7) 0.000 0.000 2.0(4)

loop_
_atom_type_symbol
_atom_type_description
_atom_type_scat_dispersion_real
_atom_type_scat_dispersion_imag
_atom_type_scat_source
C C 0.0033 0.0016 'International Tables Vol C Tables 4.2.6.8 and 6.1.1.4'
H H 0.0000 0.0000 'International Tables Vol C Tables 4.2.6.8 and 6.1.1.4'
N N 0.0061 0.0033 'International Tables Vol C Tables 4.2.6.8 and 6.1.1.4'
O O 0.0106 0.0060 'International Tables Vol C Tables 4.2.6.8 and 6.1.1.4'
V V 0.3005 0.5294 'International Tables Vol C Tables 4.2.6.8 and 6.1.1.4'

loop_
_geom_angle_atom_site_label_1
_geom_angle_atom_site_label_2
_geom_angle_atom_site_label_3
_geom_angle
_geom_angle_site_symmetry_1
_geom_angle_site_symmetry_3
N7 V001 O016 180.000(1) . .
N7 V001 C802 0.000(2) . .
O016 V001 C802 180.000(5) . .
N7 V001 N102 74.85(14) . 2
O016 V001 N102 105.15(14) . 2
C802 V001 N102 74.85(14) . 2
N7 V001 N102 74.85(14) . .
O016 V001 N102 105.15(14) . .
C802 V001 N102 74.85(14) . .
N102 V001 N102 149.7(3) 2 .
N7 V001 N101 76.14(15) . 2
O016 V001 N101 103.86(15) . 2
C802 V001 N101 76.14(15) . 2
N102 V001 N101 86.9(2) 2 2
N102 V001 N101 85.9(2) . 2
N7 V001 N101 76.14(15) . .
O016 V001 N101 103.86(15) . .
C802 V001 N101 76.14(15) . .
N102 V001 N101 85.9(2) 2 .
N102 V001 N101 86.9(2) . .
N101 V001 N101 152.3(3) 2 .
C010 N102 C011 105.5(6) . .
C010 N102 V001 126.6(4) . .
C011 N102 V001 125.7(4) . .
C024 O003 C034 118.1(6) . .
C012 N101 C201 106.4(5) . .
C012 N101 V001 126.6(4) . .
C201 N101 V001 125.0(5) . .
C018 O005 C035 118.5(6) . .
C031 O006 C036 119.2(6) . .
C201 C202 C011 124.3(6) . .
C201 C202 C020 118.4(6) . .
C011 C202 C020 117.3(6) . .
C202 C201 N101 127.2(6) . .
C202 C201 C029 124.1(6) . .
N101 C201 C029 108.7(6) . .
C030 O601 C037 117.4(7) . .
N102 C010 C013 125.6(6) . .
N102 C010 C025 111.8(6) . .
C013 C010 C025 122.6(6) . .
N102 C011 C202 125.4(6) . .
N102 C011 C021 110.2(6) . .
C202 C011 C021 124.4(6) . .
N101 C012 C013 124.8(6) . 2
N101 C012 C026 109.3(6) . .
C013 C012 C026 125.9(6) 2 .
C012 C013 C010 124.6(6) 2 .
C012 C013 C017 118.6(6) 2 .
C010 C013 C017 116.9(6) . .
C020 C014 C031 119.9(6) . .
C020 C014 H014 120.0 . .
C031 C014 H014 120.0 . .
C017 C015 C018 120.7(6) . .
C017 C015 H015 119.7 . .
C018 C015 H015 119.7 . .
C015 C017 C019 122.7(6) . .
C015 C017 C013 119.8(6) . .
C019 C017 C013 117.4(6) . .
O005 C018 C028 126.3(7) . .
O005 C018 C015 115.4(6) . .
C028 C018 C015 118.4(6) . .
C017 C019 C024 116.4(6) . .
C017 C019 H019 121.8 . .
C024 C019 H019 121.8 . .
C023 C020 C014 120.8(7) . .
C023 C020 C202 120.7(6) . .
C014 C020 C202 118.6(6) . .
C025 C021 C011 106.8(6) . .
C025 C021 H021 126.6 . .
C011 C021 H021 126.6 . .
C020 C023 C030 120.3(7) . .
C020 C023 H023 119.8 . .
C030 C023 H023 119.8 . .
O003 C024 C028 115.0(6) . .
O003 C024 C019 122.9(7) . .
C028 C024 C019 122.1(6) . .
C021 C025 C010 105.8(7) . .
C021 C025 H025 127.1 . .
C010 C025 H025 127.1 . .
C029 C026 C012 107.9(7) . .
C029 C026 H026 126.1 . .
C012 C026 H026 126.1 . .
C031 C027 C030 119.5(7) . .
C031 C027 H027 120.2 . .
C030 C027 H027 120.2 . .
C018 C028 C024 119.7(7) . .
C018 C028 H028 120.2 . .
C024 C028 H028 120.1 . .
C026 C029 C201 107.8(7) . .
C026 C029 H029 126.1 . .
C201 C029 H029 126.1 . .
C023 C030 O601 125.6(7) . .
C023 C030 C027 119.4(6) . .
O601 C030 C027 115.0(6) . .
O006 C031 C027 124.2(7) . .
O006 C031 C014 115.6(7) . .
C027 C031 C014 120.1(7) . .
O003 C034 H03A 109.5 . .
O003 C034 H03B 109.5 . .
H03A C034 H03B 109.5 . .
O003 C034 H03C 109.5 . .
H03A C034 H03C 109.5 . .
H03B C034 H03C 109.5 . .
O005 C035 H03D 109.5 . .
O005 C035 H03E 109.5 . .
H03D C035 H03E 109.5 . .
O005 C035 H03F 109.5 . .
H03D C035 H03F 109.5 . .
H03E C035 H03F 109.5 . .
O006 C036 H03G 109.5 . .
O006 C036 H03H 109.5 . .
H03G C036 H03H 109.5 . .
O006 C036 H03I 109.5 . .
H03G C036 H03I 109.5 . .
H03H C036 H03I 109.5 . .
O601 C037 H03J 109.5 . .
O601 C037 H03K 109.5 . .
H03J C037 H03K 109.5 . .
O601 C037 H03L 109.5 . .
H03J C037 H03L 109.5 . .
H03K C037 H03L 109.5 . .
N032 C038 C040 180.000(8) . .
O65 C040 C038 180.000(8) . .
C802 N7 V001 180.000(7) . .
N7 C802 V001 0.000(3) . .

loop_
_geom_bond_atom_site_label_1
_geom_bond_atom_site_label_2
_geom_bond_distance
_geom_bond_site_symmetry_2
V001 N7 1.11(2) .
V001 O016 1.577(8) .
V001 C802 1.56(7) .
V001 N102 2.078(6) 2
V001 N102 2.078(6) .
V001 N101 2.081(5) 2
V001 N101 2.081(5) .
N102 C010 1.352(9) .
N102 C011 1.391(8) .
O003 C024 1.379(8) .
O003 C034 1.431(11) .
N101 C012 1.368(9) .
N101 C201 1.378(8) .
O005 C018 1.309(9) .
O005 C035 1.451(11) .
O006 C031 1.357(9) .
O006 C036 1.414(10) .
C202 C201 1.374(10) .
C202 C011 1.404(9) .
C202 C020 1.507(9) .
C201 C029 1.450(10) .
O601 C030 1.388(9) .
O601 C037 1.407(12) .
C010 C013 1.407(9) .
C010 C025 1.446(10) .
C011 C021 1.441(10) .
C012 C013 1.391(10) 2
C012 C026 1.444(9) .
C013 C012 1.391(10) 2
C013 C017 1.532(9) .
C014 C020 1.370(10) .
C014 C031 1.394(10) .
C014 H014 0.9300 .
C015 C017 1.317(9) .
C015 C018 1.453(10) .
C015 H015 0.9300 .
C017 C019 1.411(9) .
C018 C028 1.379(10) .
C019 C024 1.415(10) .
C019 H019 0.9300 .
C020 C023 1.355(10) .
C021 C025 1.374(10) .
C021 H021 0.9300 .
C023 C030 1.392(10) .
C023 H023 0.9300 .
C024 C028 1.387(10) .
C025 H025 0.9300 .
C026 C029 1.313(11) .
C026 H026 0.9300 .
C027 C031 1.368(11) .
C027 C030 1.402(11) .
C027 H027 0.9300 .
C028 H028 0.9300 .
C029 H029 0.9300 .
N032 C038 1.07(3) .
C034 H03A 0.9600 .
C034 H03B 0.9600 .
C034 H03C 0.9600 .
C035 H03D 0.9600 .
C035 H03E 0.9600 .
C035 H03F 0.9600 .
C036 H03G 0.9600 .
C036 H03H 0.9600 .
C036 H03I 0.9600 .
C037 H03J 0.9600 .
C037 H03K 0.9600 .
C037 H03L 0.9600 .
C038 C040 1.27(5) .
C040 O65 0.82(5) .
N7 C802 0.45(7) .
